data_4110221
loop_
_publ_author_name
'Matthew J. Horner'
'K. Travis Holman'
'Michael D. Ward'

_publ_section_title
;
 Architectural Diversity and Elastic Networks in Hydrogen-Bonded Host
 Frameworks: From Molecular Jaws to Cylinders
;
_journal_name_full 'Journal of the American Chemical Society'
_journal_page_first 14640
_journal_page_last 14660
_journal_paper_doi 10.1021/ja0741574
_journal_volume 129
_journal_year 2007
_chemical_formula_sum 'C15 H20 Cl N5 O5 S'
_chemical_formula_weight 417.87
_chemical_name_common 'guanidinium sulfonate clathrate'
_chemical_name_systematic
; 
 ? 
;
_space_group_IT_number 19
_symmetry_cell_setting orthorhombic
_symmetry_space_group_name_Hall 'P 2ac 2ab'
_symmetry_space_group_name_H-M 'P 21 21 21'
_atom_sites_solution_hydrogens geom
_atom_sites_solution_primary direct
_atom_sites_solution_secondary difmap
_audit_creation_method SHELXL-97
_cell_angle_alpha 90.00
_cell_angle_beta 90.00
_cell_angle_gamma 90.00
_cell_formula_units_Z 4
_cell_length_a 7.4688(15)
_cell_length_b 12.316(2)
_cell_length_c 20.948(4)
_cell_measurement_reflns_used 857
_cell_measurement_temperature 173(2)
_cell_measurement_theta_max 25.633
_cell_measurement_theta_min 2.553
_cell_volume 1926.9(6)
_computing_cell_refinement 'SAINT, Bruker'
_computing_data_collection 'SMART, Bruker (or Siemens)'
_computing_data_reduction 'SAINT, Bruker'
_computing_molecular_graphics 'XSEED, L. Barbour; http://www.xseed.com'
_computing_publication_material CIFTAB
_computing_structure_refinement 'SHELXL-97 (Sheldrick, 1997)'
_computing_structure_solution 'SHELXS-97 (Sheldrick, 1990)'
_diffrn_ambient_temperature 173(2)
_diffrn_measured_fraction_theta_full 0.999
_diffrn_measured_fraction_theta_max 0.999
_diffrn_measurement_device_type 'SMART platform CCD, Bruker (or Siemens)'
_diffrn_measurement_method 'omega scans'
_diffrn_radiation_monochromator graphite
_diffrn_radiation_source 'fine-focus sealed tube'
_diffrn_radiation_type MoK\a
_diffrn_radiation_wavelength 0.71073
_diffrn_reflns_av_R_equivalents 0.0506
_diffrn_reflns_av_sigmaI/netI 0.0570
_diffrn_reflns_limit_h_max 7
_diffrn_reflns_limit_h_min -9
_diffrn_reflns_limit_k_max 14
_diffrn_reflns_limit_k_min -15
_diffrn_reflns_limit_l_max 26
_diffrn_reflns_limit_l_min -26
_diffrn_reflns_number 12133
_diffrn_reflns_theta_full 26.99
_diffrn_reflns_theta_max 26.99
_diffrn_reflns_theta_min 1.92
_exptl_absorpt_coefficient_mu 0.344
_exptl_absorpt_correction_T_max 0.9439
_exptl_absorpt_correction_T_min 0.8892
_exptl_absorpt_correction_type multi-scan
_exptl_absorpt_process_details 'SADABS, G. Sheldrick (1999)'
_exptl_crystal_colour colorless
_exptl_crystal_density_diffrn 1.440
_exptl_crystal_description plate
_exptl_crystal_F_000 872
_exptl_crystal_size_max 0.35
_exptl_crystal_size_mid 0.24
_exptl_crystal_size_min 0.17
_refine_diff_density_max 0.228
_refine_diff_density_min -0.352
_refine_diff_density_rms 0.046
_refine_ls_abs_structure_details 'Flack H D (1983), Acta Cryst. A39, 876-881'
_refine_ls_abs_structure_Flack 0.00(7)
_refine_ls_extinction_method none
_refine_ls_goodness_of_fit_ref 0.918
_refine_ls_hydrogen_treatment mixed
_refine_ls_matrix_type full
_refine_ls_number_parameters 246
_refine_ls_number_reflns 4216
_refine_ls_number_restraints 0
_refine_ls_restrained_S_all 0.918
_refine_ls_R_factor_all 0.0552
_refine_ls_R_factor_gt 0.0402
_refine_ls_shift/su_max 0.002
_refine_ls_shift/su_mean 0.000
_refine_ls_structure_factor_coef Fsqd
_refine_ls_weighting_details 'calc w=1/[\s^2^(Fo^2^)+(0.0403P)^2^+0.0000P] where P=(Fo^2^+2Fc^2^)/3'
_refine_ls_weighting_scheme calc
_refine_ls_wR_factor_gt 0.0823
_refine_ls_wR_factor_ref 0.0858
_reflns_number_gt 3218
_reflns_number_total 4216
_reflns_threshold_expression >2sigma(I)
_cod_data_source_file ja0741574si20070910_040750_20.cif
_cod_data_source_block G4CBS_3NA
_cod_original_cell_volume 1926.9(7)
_cod_database_code 4110221

loop_
_symmetry_equiv_pos_as_xyz
'x, y, z'
'-x+1/2, -y, z+1/2'
'x+1/2, -y+1/2, -z'
'-x, y+1/2, -z+1/2'

loop_
_atom_site_label
_atom_site_type_symbol
_atom_site_fract_x
_atom_site_fract_y
_atom_site_fract_z
_atom_site_U_iso_or_equiv
_atom_site_adp_type
_atom_site_occupancy
_atom_site_symmetry_multiplicity
_atom_site_calc_flag
_atom_site_refinement_flags
Cl1 Cl 0.12754(13) 0.57722(6) 1.08156(3) 0.0650(3) Uani 1 1 d .
S1 S 0.24306(9) 0.72658(4) 0.79928(2) 0.02858(13) Uani 1 1 d .
O1 O 0.2475(3) 0.84468(11) 0.79867(7) 0.0339(4) Uani 1 1 d .
N1 N 0.7472(3) 0.79082(13) 0.77693(8) 0.0336(4) Uani 1 1 d .
H1A H 0.6452 0.7567 0.7833 0.040 Uiso 1 1 calc R
H1B H 0.8488 0.7547 0.7782 0.040 Uiso 1 1 calc R
C1 C 0.2151(3) 0.68665(17) 0.87995(10) 0.0290(6) Uani 1 1 d .
O2 O 0.0892(2) 0.68294(13) 0.76458(7) 0.0337(4) Uani 1 1 d .
N2 N 0.9021(3) 0.94689(17) 0.75481(10) 0.0387(5) Uani 1 1 d .
H2B H 0.9031 1.0169 0.7464 0.046 Uiso 1 1 calc R
H2A H 1.0032 0.9104 0.7562 0.046 Uiso 1 1 calc R
C2 C 0.1156(4) 0.75058(19) 0.92133(12) 0.0401(6) Uani 1 1 d .
H2 H 0.0661 0.8173 0.9069 0.048 Uiso 1 1 calc R
O3 O 0.4092(2) 0.67689(12) 0.77799(7) 0.0345(4) Uani 1 1 d .
N3 N 0.5959(3) 0.95115(16) 0.76341(9) 0.0336(5) Uani 1 1 d .
H3B H 0.4936 0.9174 0.7697 0.040 Uiso 1 1 calc R
H3A H 0.5969 1.0214 0.7557 0.040 Uiso 1 1 calc R
C3 C 0.0884(4) 0.7169(2) 0.98378(12) 0.0465(7) Uani 1 1 d .
H3 H 0.0208 0.7602 1.0125 0.056 Uiso 1 1 calc R
O4 O 0.7443(4) 0.62061(14) 0.90753(9) 0.0634(6) Uani 1 1 d .
N4 N 0.6636(4) 0.32835(18) 1.07105(10) 0.0557(7) Uani 1 1 d .
C4 C 0.1605(4) 0.6202(2) 1.00329(11) 0.0416(7) Uani 1 1 d .
O5 O 0.7574(3) 0.53851(13) 0.81727(8) 0.0524(5) Uani 1 1 d .
N5 N 0.7393(3) 0.53857(16) 0.87527(10) 0.0412(5) Uani 1 1 d .
C5 C 0.2595(4) 0.55555(18) 0.96247(11) 0.0427(6) Uani 1 1 d .
H5 H 0.3090 0.4889 0.9770 0.051 Uiso 1 1 calc R
C6 C 0.2854(4) 0.58933(18) 0.90033(11) 0.0363(6) Uani 1 1 d .
H6 H 0.3518 0.5453 0.8716 0.044 Uiso 1 1 calc R
C7 C 0.7479(4) 0.89639(16) 0.76545(9) 0.0282(5) Uani 1 1 d .
C8 C 0.6718(4) 0.3343(2) 1.00548(11) 0.0405(6) Uani 1 1 d .
C9 C 0.6528(4) 0.2405(2) 0.96746(12) 0.0468(7) Uani 1 1 d .
H9 H 0.6340 0.1723 0.9875 0.056 Uiso 1 1 calc R
C10 C 0.6608(4) 0.2458(2) 0.90176(12) 0.0524(8) Uani 1 1 d .
H10 H 0.6467 0.1811 0.8776 0.063 Uiso 1 1 calc R
C11 C 0.6887(4) 0.3427(2) 0.87032(12) 0.0448(7) Uani 1 1 d .
H11 H 0.6939 0.3465 0.8251 0.054 Uiso 1 1 calc R
C12 C 0.7086(3) 0.43346(19) 0.90762(11) 0.0366(6) Uani 1 1 d .
C13 C 0.7011(3) 0.4320(2) 0.97344(11) 0.0390(6) Uani 1 1 d .
H13 H 0.7159 0.4974 0.9969 0.047 Uiso 1 1 calc R
C14 C 0.6734(6) 0.4257(2) 1.10923(12) 0.0718(11) Uani 1 1 d .
H14B H 0.7885 0.4617 1.1019 0.108 Uiso 1 1 calc R
H14C H 0.6624 0.4067 1.1545 0.108 Uiso 1 1 calc R
H14A H 0.5758 0.4748 1.0972 0.108 Uiso 1 1 calc R
C15 C 0.6533(5) 0.2248(2) 1.10291(12) 0.0626(9) Uani 1 1 d .
H15C H 0.5546 0.1823 1.0848 0.094 Uiso 1 1 calc R
H15B H 0.6323 0.2362 1.1486 0.094 Uiso 1 1 calc R
H15A H 0.7661 0.1854 1.0970 0.094 Uiso 1 1 calc R

loop_
_atom_site_aniso_label
_atom_site_aniso_U_11
_atom_site_aniso_U_22
_atom_site_aniso_U_33
_atom_site_aniso_U_23
_atom_site_aniso_U_13
_atom_site_aniso_U_12
Cl1 0.0979(7) 0.0645(5) 0.0326(3) 0.0056(3) 0.0031(4) -0.0170(5)
S1 0.0309(3) 0.0215(2) 0.0333(3) 0.0004(2) 0.0026(3) 0.0005(3)
O1 0.0398(9) 0.0222(7) 0.0398(8) 0.0032(6) 0.0026(10) 0.0013(9)
N1 0.0316(10) 0.0265(9) 0.0427(10) 0.0045(8) 0.0040(11) -0.0016(12)
C1 0.0286(16) 0.0242(11) 0.0344(12) -0.0008(9) -0.0024(10) -0.0038(10)
O2 0.0343(11) 0.0298(10) 0.0371(9) -0.0028(7) -0.0024(8) -0.0013(8)
N2 0.0319(13) 0.0270(12) 0.0573(13) 0.0062(10) 0.0008(11) -0.0024(10)
C2 0.0473(16) 0.0317(13) 0.0412(13) 0.0003(11) 0.0042(14) 0.0050(12)
O3 0.0338(11) 0.0284(9) 0.0413(9) -0.0037(7) 0.0059(8) -0.0015(8)
N3 0.0328(13) 0.0246(11) 0.0435(12) 0.0073(9) 0.0013(10) -0.0003(10)
C3 0.0588(18) 0.0426(16) 0.0382(14) -0.0070(12) 0.0079(14) -0.0010(14)
O4 0.0926(16) 0.0380(10) 0.0596(12) -0.0015(9) 0.0031(15) -0.0129(14)
N4 0.089(2) 0.0400(13) 0.0381(13) 0.0028(10) 0.0095(14) 0.0044(13)
C4 0.0529(17) 0.0411(15) 0.0307(13) 0.0012(11) -0.0004(13) -0.0144(13)
O5 0.0613(12) 0.0505(10) 0.0453(10) 0.0106(8) 0.0098(12) 0.0038(12)
N5 0.0355(12) 0.0386(11) 0.0496(13) 0.0049(9) 0.0034(13) -0.0009(12)
C5 0.0552(17) 0.0299(12) 0.0429(13) 0.0068(10) -0.0030(16) -0.0012(16)
C6 0.0431(18) 0.0268(12) 0.0389(13) -0.0009(10) 0.0029(12) 0.0061(12)
C7 0.0338(12) 0.0265(11) 0.0242(11) 0.0009(8) -0.0009(13) -0.0036(14)
C8 0.0445(16) 0.0374(14) 0.0396(14) -0.0004(11) 0.0001(13) 0.0021(12)
C9 0.0597(19) 0.0329(14) 0.0479(15) 0.0055(12) -0.0026(15) 0.0021(13)
C10 0.074(2) 0.0372(16) 0.0459(16) -0.0047(12) -0.0069(15) 0.0016(14)
C11 0.055(2) 0.0431(15) 0.0365(13) 0.0009(12) -0.0019(13) 0.0030(13)
C12 0.0342(16) 0.0309(13) 0.0446(14) 0.0034(10) 0.0019(11) 0.0008(10)
C13 0.0453(17) 0.0317(13) 0.0401(14) -0.0037(10) 0.0040(12) 0.0028(11)
C14 0.115(3) 0.0568(19) 0.0432(16) -0.0070(15) 0.0136(19) -0.006(2)
C15 0.088(2) 0.0567(18) 0.0432(15) 0.0116(14) 0.0020(17) -0.0096(19)

loop_
_atom_type_symbol
_atom_type_description
_atom_type_scat_dispersion_real
_atom_type_scat_dispersion_imag
_atom_type_scat_source
C C 0.0033 0.0016 'International Tables Vol C Tables 4.2.6.8 and 6.1.1.4'
H H 0.0000 0.0000 'International Tables Vol C Tables 4.2.6.8 and 6.1.1.4'
N N 0.0061 0.0033 'International Tables Vol C Tables 4.2.6.8 and 6.1.1.4'
O O 0.0106 0.0060 'International Tables Vol C Tables 4.2.6.8 and 6.1.1.4'
S S 0.1246 0.1234 'International Tables Vol C Tables 4.2.6.8 and 6.1.1.4'
Cl Cl 0.1484 0.1585 'International Tables Vol C Tables 4.2.6.8 and 6.1.1.4'

loop_
_geom_angle_atom_site_label_1
_geom_angle_atom_site_label_2
_geom_angle_atom_site_label_3
_geom_angle
O3 S1 O1 113.49(11)
O3 S1 O2 111.31(9)
O1 S1 O2 112.41(11)
O3 S1 C1 106.03(10)
O1 S1 C1 106.77(9)
O2 S1 C1 106.23(10)
C6 C1 C2 120.3(2)
C6 C1 S1 119.51(17)
C2 C1 S1 120.10(17)
C3 C2 C1 119.9(2)
C4 C3 C2 118.9(2)
C8 N4 C15 120.8(2)
C8 N4 C14 120.4(2)
C15 N4 C14 118.8(2)
C3 C4 C5 121.8(2)
C3 C4 Cl1 119.3(2)
C5 C4 Cl1 118.9(2)
O4 N5 O5 123.33(19)
O4 N5 C12 118.51(19)
O5 N5 C12 118.16(19)
C6 C5 C4 119.0(2)
C1 C6 C5 120.1(2)
N3 C7 N1 120.3(2)
N3 C7 N2 120.05(18)
N1 C7 N2 119.6(2)
N4 C8 C13 122.2(2)
N4 C8 C9 121.0(2)
C13 C8 C9 116.8(2)
C10 C9 C8 121.4(2)
C9 C10 C11 121.6(2)
C12 C11 C10 116.7(2)
C11 C12 C13 123.6(2)
C11 C12 N5 118.0(2)
C13 C12 N5 118.4(2)
C12 C13 C8 119.9(2)

loop_
_geom_bond_atom_site_label_1
_geom_bond_atom_site_label_2
_geom_bond_distance
Cl1 C4 1.740(2)
S1 O3 1.4537(17)
S1 O1 1.4549(14)
S1 O2 1.4619(18)
S1 C1 1.772(2)
N1 C7 1.322(3)
C1 C6 1.376(3)
C1 C2 1.387(3)
N2 C7 1.328(3)
C2 C3 1.387(3)
N3 C7 1.321(3)
C3 C4 1.369(4)
O4 N5 1.216(2)
N4 C8 1.377(3)
N4 C15 1.442(3)
N4 C14 1.443(3)
C4 C5 1.383(4)
O5 N5 1.222(2)
N5 C12 1.479(3)
C5 C6 1.380(3)
C8 C13 1.394(3)
C8 C9 1.411(3)
C9 C10 1.379(3)
C10 C11 1.380(3)
C11 C12 1.372(3)
C12 C13 1.380(3)
